data_4032902
loop_
_publ_author_name
'Chang, Meng-Yang'
'Chen, Han-Yu'
'Wang, Heui-Sin'

_publ_section_title
;
 Regiocontrolled Synthesis of \a-Sulfonylmethyl o-Nitrostyrenes via
 ZnI2-Mediated Sulfonylation and AgNO2/Pd(PPh3)4-Promoted o-Nitration.
;
_journal_issue 19
_journal_name_full 'The Journal of organic chemistry'
_journal_page_first 10601
_journal_page_last 10610
_journal_paper_doi 10.1021/acs.joc.7b02311
_journal_volume 82
_journal_year 2017
_chemical_formula_sum 'C10 H11 N O4 S'
_chemical_formula_weight 241.26
_space_group_crystal_system triclinic
_space_group_IT_number 2
_space_group_name_Hall '-P 1'
_space_group_name_H-M_alt 'P -1'
_symmetry_space_group_name_Hall '-P 1'
_symmetry_space_group_name_H-M 'P -1'
_atom_sites_solution_hydrogens geom
_audit_creation_method SHELXL-2014/6
_cell_angle_alpha 80.149(2)
_cell_angle_beta 78.645(2)
_cell_angle_gamma 89.534(2)
_cell_formula_units_Z 2
_cell_length_a 7.1934(7)
_cell_length_b 7.9479(7)
_cell_length_c 9.7888(9)
_cell_measurement_reflns_used 5973
_cell_measurement_temperature 100(2)
_cell_measurement_theta_max 26.4424
_cell_measurement_theta_min 2.8893
_cell_volume 540.42(9)
_computing_cell_refinement 'SAINT V8.34A (Bruker AXS Inc., 2013)'
_computing_data_collection 'Bruker APEX2'
_computing_data_reduction 'SAINT V8.34A (Bruker AXS Inc., 2013)'
_computing_molecular_graphics 'Bruker SHELXTL'
_computing_publication_material 'Bruker SHELXTL'
_computing_structure_refinement 'SHELXL-2014/6 (Sheldrick, 2014)'
_diffrn_ambient_temperature 100(2)
_diffrn_detector_area_resol_mean 8.3333
_diffrn_measured_fraction_theta_full 0.990
_diffrn_measured_fraction_theta_max 0.991
_diffrn_measurement_device_type 'Bruker APEX-II CCD'
_diffrn_measurement_method '\f and \w scans'
_diffrn_radiation_type MoK\a
_diffrn_radiation_wavelength 0.71073
_diffrn_reflns_av_R_equivalents 0.0149
_diffrn_reflns_av_unetI/netI 0.0135
_diffrn_reflns_Laue_measured_fraction_full 0.990
_diffrn_reflns_Laue_measured_fraction_max 0.991
_diffrn_reflns_limit_h_max 9
_diffrn_reflns_limit_h_min -8
_diffrn_reflns_limit_k_max 9
_diffrn_reflns_limit_k_min -9
_diffrn_reflns_limit_l_max 12
_diffrn_reflns_limit_l_min -7
_diffrn_reflns_number 8634
_diffrn_reflns_point_group_measured_fraction_full 0.990
_diffrn_reflns_point_group_measured_fraction_max 0.991
_diffrn_reflns_theta_full 25.242
_diffrn_reflns_theta_max 26.442
_diffrn_reflns_theta_min 2.889
_exptl_absorpt_coefficient_mu 0.297
_exptl_absorpt_correction_T_max 0.9485
_exptl_absorpt_correction_T_min 0.9251
_exptl_absorpt_correction_type multi-scan
_exptl_absorpt_process_details 'SADABS V2014/4 (Bruker AXS Inc.)'
_exptl_crystal_colour Colorless
_exptl_crystal_density_diffrn 1.483
_exptl_crystal_density_meas ?
_exptl_crystal_density_method 'not measured'
_exptl_crystal_description Lump
_exptl_crystal_F_000 252
_exptl_crystal_size_max 0.22
_exptl_crystal_size_mid 0.20
_exptl_crystal_size_min 0.20
_refine_diff_density_max 0.415
_refine_diff_density_min -0.386
_refine_diff_density_rms 0.045
_refine_ls_extinction_method none
_refine_ls_goodness_of_fit_ref 1.043
_refine_ls_hydrogen_treatment constr
_refine_ls_matrix_type full
_refine_ls_number_parameters 146
_refine_ls_number_reflns 2206
_refine_ls_number_restraints 0
_refine_ls_restrained_S_all 1.043
_refine_ls_R_factor_all 0.0287
_refine_ls_R_factor_gt 0.0273
_refine_ls_shift/su_max 0.000
_refine_ls_shift/su_mean 0.000
_refine_ls_structure_factor_coef Fsqd
_refine_ls_weighting_details 'w=1/[\s^2^(Fo^2^)+(0.0288P)^2^+0.3611P] where P=(Fo^2^+2Fc^2^)/3'
_refine_ls_weighting_scheme calc
_refine_ls_wR_factor_gt 0.0665
_refine_ls_wR_factor_ref 0.0674
_reflns_Friedel_coverage 0.000
_reflns_number_gt 2093
_reflns_number_total 2206
_reflns_threshold_expression 'I > 2\s(I)'
_cod_data_source_file jo7b02311_si_001.cif
_cod_data_source_block mo_161239LT_0m_a_4c
_cod_depositor_comments
;
The following automatic conversions were performed:

'_exptl_crystal_density_meas' value 'not measured' was changed to '?'
- the value is perceived as not measured.

Automatic conversion script
Id: cif_fix_values 4973 2017-02-22 13:04:09Z antanas 

 Adding full bibliography for 4032901--4032905.cif.
;
_cod_database_code 4032902
_shelx_space_group_comment
;
The symmetry employed for this shelxl refinement is uniquely defined
by the following loop, which should always be used as a source of
symmetry information in preference to the above space-group names.
They are only intended as comments.
;
_shelxl_version_number 2014/6

loop_
_space_group_symop_operation_xyz
'x, y, z'
'-x, -y, -z'

loop_
_atom_site_label
_atom_site_type_symbol
_atom_site_fract_x
_atom_site_fract_y
_atom_site_fract_z
_atom_site_U_iso_or_equiv
_atom_site_adp_type
_atom_site_occupancy
_atom_site_site_symmetry_order
_atom_site_calc_flag
_atom_site_refinement_flags_posn
_atom_site_refinement_flags_adp
C1 C 0.24237(18) 0.05251(16) 0.05788(14) 0.0159(3) Uani 1 1 d . .
H1A H 0.3190 0.0145 0.1293 0.024 Uiso 1 1 calc R U
H1B H 0.3262 0.0901 -0.0341 0.024 Uiso 1 1 calc R U
H1C H 0.1600 -0.0422 0.0514 0.024 Uiso 1 1 calc R U
C2 C 0.26744(17) 0.38924(15) 0.10833(13) 0.0111(2) Uani 1 1 d . .
H2A H 0.3520 0.4165 0.0141 0.013 Uiso 1 1 calc R U
H2B H 0.1971 0.4933 0.1265 0.013 Uiso 1 1 calc R U
C3 C 0.38659(17) 0.34065(15) 0.21926(13) 0.0111(2) Uani 1 1 d . .
C4 C 0.55006(18) 0.26306(17) 0.18949(14) 0.0160(3) Uani 1 1 d . .
H4A H 0.6190 0.2256 0.2620 0.019 Uiso 1 1 calc R U
H4B H 0.5980 0.2450 0.0957 0.019 Uiso 1 1 calc R U
C5 C 0.31030(17) 0.36951(16) 0.36672(13) 0.0117(2) Uani 1 1 d . .
C6 C 0.25564(19) 0.22644(17) 0.47149(14) 0.0173(3) Uani 1 1 d . .
H6 H 0.2657 0.1160 0.4464 0.021 Uiso 1 1 calc R U
C7 C 0.1869(2) 0.24180(19) 0.61166(14) 0.0209(3) Uani 1 1 d . .
H7 H 0.1516 0.1422 0.6809 0.025 Uiso 1 1 calc R U
C8 C 0.16954(19) 0.40147(19) 0.65098(14) 0.0198(3) Uani 1 1 d . .
H8 H 0.1222 0.4113 0.7469 0.024 Uiso 1 1 calc R U
C9 C 0.22123(18) 0.54641(18) 0.55034(14) 0.0162(3) Uani 1 1 d . .
H9 H 0.2087 0.6565 0.5761 0.019 Uiso 1 1 calc R U
C10 C 0.29179(17) 0.52871(16) 0.41099(13) 0.0124(2) Uani 1 1 d . .
N1 N 0.35552(15) 0.68758(14) 0.31194(11) 0.0142(2) Uani 1 1 d . .
O1 O 0.00058(13) 0.28308(11) -0.00551(10) 0.0156(2) Uani 1 1 d . .
O2 O -0.00774(13) 0.17112(12) 0.24712(10) 0.0164(2) Uani 1 1 d . .
O3 O 0.42066(14) 0.68020(12) 0.18721(10) 0.0183(2) Uani 1 1 d . .
O4 O 0.34502(18) 0.82228(13) 0.35732(11) 0.0311(3) Uani 1 1 d . .
S1 S 0.10231(4) 0.22338(4) 0.10636(3) 0.01023(10) Uani 1 1 d . .

loop_
_atom_site_aniso_label
_atom_site_aniso_U_11
_atom_site_aniso_U_22
_atom_site_aniso_U_33
_atom_site_aniso_U_23
_atom_site_aniso_U_13
_atom_site_aniso_U_12
C1 0.0152(6) 0.0113(6) 0.0229(7) -0.0065(5) -0.0048(5) 0.0019(5)
C2 0.0119(6) 0.0099(5) 0.0116(6) -0.0019(4) -0.0020(4) -0.0012(4)
C3 0.0120(6) 0.0092(5) 0.0126(6) -0.0028(4) -0.0026(5) -0.0020(4)
C4 0.0149(6) 0.0171(6) 0.0180(6) -0.0068(5) -0.0049(5) 0.0010(5)
C5 0.0091(5) 0.0143(6) 0.0123(6) -0.0026(5) -0.0035(4) 0.0004(4)
C6 0.0185(6) 0.0156(6) 0.0175(6) -0.0013(5) -0.0047(5) -0.0002(5)
C7 0.0204(7) 0.0241(7) 0.0154(6) 0.0040(5) -0.0030(5) -0.0024(5)
C8 0.0158(6) 0.0323(8) 0.0110(6) -0.0042(5) -0.0018(5) 0.0021(5)
C9 0.0135(6) 0.0223(7) 0.0156(6) -0.0083(5) -0.0048(5) 0.0037(5)
C10 0.0106(6) 0.0141(6) 0.0130(6) -0.0020(5) -0.0040(5) 0.0010(4)
N1 0.0157(5) 0.0126(5) 0.0159(5) -0.0046(4) -0.0051(4) 0.0010(4)
O1 0.0161(4) 0.0156(4) 0.0168(5) -0.0022(4) -0.0079(4) 0.0006(3)
O2 0.0137(4) 0.0193(5) 0.0146(5) -0.0013(4) -0.0001(4) -0.0029(4)
O3 0.0243(5) 0.0152(5) 0.0137(5) -0.0027(4) 0.0006(4) -0.0021(4)
O4 0.0568(8) 0.0127(5) 0.0245(6) -0.0093(4) -0.0047(5) 0.0009(5)
S1 0.00958(15) 0.00996(16) 0.01146(16) -0.00217(11) -0.00256(11) 0.00016(10)

loop_
_atom_type_symbol
_atom_type_description
_atom_type_scat_dispersion_real
_atom_type_scat_dispersion_imag
_atom_type_scat_source
C C 0.0033 0.0016 'International Tables Vol C Tables 4.2.6.8 and 6.1.1.4'
S S 0.1246 0.1234 'International Tables Vol C Tables 4.2.6.8 and 6.1.1.4'
O O 0.0106 0.0060 'International Tables Vol C Tables 4.2.6.8 and 6.1.1.4'
H H 0.0000 0.0000 'International Tables Vol C Tables 4.2.6.8 and 6.1.1.4'
N N 0.0061 0.0033 'International Tables Vol C Tables 4.2.6.8 and 6.1.1.4'

loop_
_geom_angle_atom_site_label_1
_geom_angle_atom_site_label_2
_geom_angle_atom_site_label_3
_geom_angle
S1 C1 H1A 109.5
S1 C1 H1B 109.5
H1A C1 H1B 109.5
S1 C1 H1C 109.5
H1A C1 H1C 109.5
H1B C1 H1C 109.5
C3 C2 S1 112.59(8)
C3 C2 H2A 109.1
S1 C2 H2A 109.1
C3 C2 H2B 109.1
S1 C2 H2B 109.1
H2A C2 H2B 107.8
C4 C3 C5 120.26(11)
C4 C3 C2 120.87(11)
C5 C3 C2 118.72(10)
C3 C4 H4A 120.0
C3 C4 H4B 120.0
H4A C4 H4B 120.0
C6 C5 C10 116.29(11)
C6 C5 C3 117.89(11)
C10 C5 C3 125.81(11)
C7 C6 C5 121.56(13)
C7 C6 H6 119.2
C5 C6 H6 119.2
C8 C7 C6 120.40(13)
C8 C7 H7 119.8
C6 C7 H7 119.8
C9 C8 C7 119.85(12)
C9 C8 H8 120.1
C7 C8 H8 120.1
C8 C9 C10 119.02(12)
C8 C9 H9 120.5
C10 C9 H9 120.5
C9 C10 C5 122.87(12)
C9 C10 N1 115.87(11)
C5 C10 N1 121.20(11)
O4 N1 O3 122.35(11)
O4 N1 C10 118.66(11)
O3 N1 C10 118.97(10)
O2 S1 O1 117.58(5)
O2 S1 C1 108.90(6)
O1 S1 C1 107.92(6)
O2 S1 C2 109.16(6)
O1 S1 C2 107.39(6)
C1 S1 C2 105.19(6)

loop_
_geom_bond_atom_site_label_1
_geom_bond_atom_site_label_2
_geom_bond_distance
C1 S1 1.7592(13)
C1 H1A 0.9800
C1 H1B 0.9800
C1 H1C 0.9800
C2 C3 1.5101(16)
C2 S1 1.7867(12)
C2 H2A 0.9900
C2 H2B 0.9900
C3 C4 1.3277(18)
C3 C5 1.4956(17)
C4 H4A 0.9500
C4 H4B 0.9500
C5 C6 1.3960(18)
C5 C10 1.4031(17)
C6 C7 1.3897(19)
C6 H6 0.9500
C7 C8 1.386(2)
C7 H7 0.9500
C8 C9 1.382(2)
C8 H8 0.9500
C9 C10 1.3892(18)
C9 H9 0.9500
C10 N1 1.4697(16)
N1 O4 1.2237(15)
N1 O3 1.2299(14)
O1 S1 1.4464(9)
O2 S1 1.4414(9)
